data_2009123
loop_
_publ_author_name
'Luck, Rudy L.'
'Bates, Dallas K.'
'Li, Kexue'
'Xia, Mingde'

_publ_section_title
;
 1-[(1,3-Dihydro-2-benzothienyl)acetyl]-1<i>H</i>-indole <i>S</i>-oxide
;
_journal_issue 11
_journal_name_full 'Acta Crystallographica Section C'
_journal_page_first 1873
_journal_page_last 1874
_journal_paper_doi 10.1107/S0108270199010148
_journal_volume 55
_journal_year 1999
_chemical_formula_moiety 'C18 H15 N1 O2 S1'
_chemical_formula_sum 'C18 H15 N O2 S'
_chemical_formula_weight 309.38
_space_group_IT_number 14
_symmetry_cell_setting monoclinic
_symmetry_space_group_name_Hall '-P 2ybc'
_symmetry_space_group_name_H-M 'P 1 21/c 1'
_audit_creation_method 'WinGX routine CIF_UPDATE'
_cell_angle_alpha 90
_cell_angle_beta 94.716(16)
_cell_angle_gamma 90
_cell_formula_units_Z 4
_cell_length_a 4.9630(10)
_cell_length_b 10.458(2)
_cell_length_c 28.310(4)
_cell_measurement_reflns_used 25
_cell_measurement_temperature 293(2)
_cell_measurement_theta_max 13.96
_cell_measurement_theta_min 8.19
_cell_volume 1464.4(5)
_computing_cell_refinement 'CAD-4 EXPRESS'
_computing_data_collection 'CAD-4 EXPRESS (Enraf-Nonius, 1994)'
_computing_data_reduction 'XCAD4 (Harms & Wocadlo, 1995)'
_computing_molecular_graphics 'ORTEP-3 for Windows (Farrugia, 1997)'
_computing_publication_material 'WinGX (Farrugia, 1998)'
_computing_structure_refinement 'SHELXL97 (Sheldrick, 1997)'
_computing_structure_solution 'SIR97 (Altomare et al., 1999)'
_diffrn_measured_fraction_theta_full 0.999
_diffrn_measured_fraction_theta_max 0.999
_diffrn_measurement_device '\k-geometry diffractometer'
_diffrn_measurement_device_type 'Enraf-Nonius CAD-4'
_diffrn_measurement_method 'non-profiled \w'
_diffrn_radiation_type MoK\a
_diffrn_radiation_wavelength 0.71069
_diffrn_reflns_av_R_equivalents 0.0124
_diffrn_reflns_limit_h_max 6
_diffrn_reflns_limit_h_min 0
_diffrn_reflns_limit_k_max 13
_diffrn_reflns_limit_k_min 0
_diffrn_reflns_limit_l_max 36
_diffrn_reflns_limit_l_min -36
_diffrn_reflns_number 3739
_diffrn_reflns_theta_full 27.47
_diffrn_reflns_theta_max 27.47
_diffrn_reflns_theta_min 1.44
_diffrn_standards_decay_% 0
_diffrn_standards_interval_time 60
_diffrn_standards_number 3
_exptl_absorpt_coefficient_mu 0.228
_exptl_absorpt_correction_T_max 0.969
_exptl_absorpt_correction_T_min 0.936
_exptl_absorpt_correction_type '\y scan'
_exptl_absorpt_process_details '(North et al., 1968)'
_exptl_crystal_colour white
_exptl_crystal_density_diffrn 1.403
_exptl_crystal_density_method 'not measured'
_exptl_crystal_description prism
_exptl_crystal_F_000 648
_exptl_crystal_size_max 0.20
_exptl_crystal_size_mid 0.20
_exptl_crystal_size_min 0.18
_refine_diff_density_max 0.33
_refine_diff_density_min -0.16
_refine_ls_extinction_method none
_refine_ls_goodness_of_fit_ref 1.053
_refine_ls_hydrogen_treatment refall
_refine_ls_matrix_type full
_refine_ls_number_parameters 259
_refine_ls_number_reflns 3355
_refine_ls_number_restraints 0
_refine_ls_restrained_S_all 1.053
_refine_ls_R_factor_gt 0.035
_refine_ls_shift/su_max 0.001
_refine_ls_structure_factor_coef Fsqd
_refine_ls_weighting_scheme calc
_refine_ls_wR_factor_ref 0.104
_reflns_number_gt 2802
_reflns_number_total 3355
_reflns_threshold_expression I>2\s(I)
_cod_data_source_file fr1217.cif
_cod_data_source_block li1
_cod_original_sg_symbol_H-M 'P 21/c'
_cod_original_formula_sum 'C18 H15 N1 O2 S1'
_cod_database_code 2009123

loop_
_symmetry_equiv_pos_as_xyz
'x, y, z'
'-x, y+1/2, -z+1/2'
'-x, -y, -z'
'x, -y-1/2, z-1/2'

loop_
_atom_site_label
_atom_site_fract_x
_atom_site_fract_y
_atom_site_fract_z
_atom_site_U_iso_or_equiv
_atom_site_adp_type
_atom_site_calc_flag
_atom_site_refinement_flags
_atom_site_occupancy
_atom_site_disorder_assembly
_atom_site_disorder_group
_atom_site_type_symbol
S1 .50980(7) .17687(3) .788268(13) .03833(12) Uani d . 1 . . S
O1 .7378(2) .08737(10) .78014(4) .0492(3) Uani d . 1 . . O
O2 .3924(2) .24542(13) .68763(4) .0559(3) Uani d . 1 . . O
N1 .6739(2) .35455(12) .64269(4) .0368(3) Uani d . 1 . . N
C1 .5610(3) .31574(14) .59739(5) .0375(3) Uani d . 1 . . C
C2 .3585(3) .22722(18) .58433(6) .0490(4) Uani d . 1 . . C
C3 .3003(4) .2062(2) .53620(7) .0612(5) Uani d . 1 . . C
C4 .4351(4) .2713(2) .50231(7) .0667(5) Uani d . 1 . . C
C5 .6344(4) .3583(2) .51555(6) .0620(5) Uani d . 1 . . C
C6 .7003(3) .38168(16) .56387(5) .0450(3) Uani d . 1 . . C
C7 .8967(4) .46254(18) .58937(6) .0521(4) Uani d . 1 . . C
C8 .8803(3) .44357(15) .63593(5) .0418(3) Uani d . 1 . . C
C9 .5930(3) .31122(14) .68602(5) .0371(3) Uani d . 1 . . C
C10 .7732(3) .34529(15) .72970(5) .0366(3) Uani d . 1 . . C
C11 .6281(3) .33994(12) .77508(5) .0323(3) Uani d . 1 . . C
C12 .8019(3) .38106(13) .81888(5) .0324(3) Uani d . 1 . . C
C13 .9961(3) .47737(14) .82087(5) .0399(3) Uani d . 1 . . C
C14 1.1383(4) .50552(16) .86395(6) .0482(4) Uani d . 1 . . C
C15 1.0858(4) .43963(17) .90480(6) .0499(4) Uani d . 1 . . C
C16 .8926(3) .34331(17) .90289(5) .0459(4) Uani d . 1 . . C
C17 .7515(3) .31340(13) .85982(5) .0363(3) Uani d . 1 . . C
C18 .5374(3) .21258(16) .85146(5) .0426(3) Uani d . 1 . . C
H2 .261(4) .1873(19) .6065(7) .056(5) Uiso d . 1 . . H
H3 .156(4) .143(2) .5263(8) .070(6) Uiso d . 1 . . H
H4 .394(5) .258(2) .4701(9) .077(7) Uiso d . 1 . . H
H5 .734(4) .402(2) .4923(8) .068(6) Uiso d . 1 . . H
H7 1.019(4) .517(2) .5760(8) .069(6) Uiso d . 1 . . H
H8 .974(4) .4820(18) .6622(7) .053(5) Uiso d . 1 . . H
H11 .462(3) .3887(15) .7701(5) .034(4) Uiso d . 1 . . H
H13 1.030(3) .5278(19) .7927(6) .054(5) Uiso d . 1 . . H
H14 1.267(4) .568(2) .8651(7) .064(6) Uiso d . 1 . . H
H15 1.185(4) .4615(19) .9329(7) .057(5) Uiso d . 1 . . H
H16 .860(4) .2963(19) .9314(7) .056(5) Uiso d . 1 . . H
H101 .846(3) .4289(19) .7262(6) .050(5) Uiso d . 1 . . H
H102 .923(4) .2872(18) .7305(6) .050(5) Uiso d . 1 . . H
H181 .579(4) .129(2) .8687(7) .062(5) Uiso d . 1 . . H
H182 .366(4) .239(2) .8581(7) .064(6) Uiso d . 1 . . H

loop_
_atom_site_aniso_label
_atom_site_aniso_U_11
_atom_site_aniso_U_22
_atom_site_aniso_U_33
_atom_site_aniso_U_12
_atom_site_aniso_U_13
_atom_site_aniso_U_23
S1 .03805(19) .03557(19) .0415(2) -.00532(13) .00410(14) .00195(13)
O1 .0642(7) .0353(5) .0491(6) .0097(5) .0101(5) -.0001(4)
O2 .0544(7) .0712(8) .0414(6) -.0248(6) .0006(5) .0020(5)
N1 .0390(6) .0394(6) .0319(6) -.0009(5) .0014(5) .0002(5)
C1 .0386(7) .0409(7) .0327(6) .0072(6) -.0001(5) .0001(5)
C2 .0478(8) .0566(10) .0416(8) -.0037(7) -.0026(7) -.0016(7)
C3 .0576(10) .0743(12) .0495(10) -.0055(10) -.0085(8) -.0111(9)
C4 .0697(12) .0927(15) .0363(8) .0007(11) -.0037(8) -.0096(9)
C5 .0672(11) .0854(13) .0341(8) -.0032(10) .0085(8) .0021(8)
C6 .0483(8) .0521(9) .0351(7) .0046(7) .0062(6) .0018(6)
C7 .0554(9) .0585(10) .0437(8) -.0111(8) .0118(7) .0041(7)
C8 .0433(8) .0418(8) .0405(7) -.0042(6) .0053(6) -.0003(6)
C9 .0389(7) .0376(7) .0348(7) -.0017(6) .0038(5) .0012(5)
C10 .0366(7) .0413(8) .0320(7) -.0027(6) .0035(5) .0013(5)
C11 .0322(6) .0305(6) .0344(6) .0025(5) .0045(5) .0021(5)
C12 .0354(6) .0310(6) .0313(6) .0046(5) .0056(5) -.0009(5)
C13 .0484(8) .0324(7) .0393(7) -.0017(6) .0051(6) .0000(6)
C14 .0555(9) .0382(8) .0501(9) -.0066(7) -.0008(7) -.0072(7)
C15 .0594(10) .0503(9) .0386(8) .0044(8) -.0044(7) -.0083(7)
C16 .0555(9) .0502(9) .0325(7) .0071(7) .0067(6) .0008(6)
C17 .0383(7) .0365(7) .0352(7) .0042(6) .0096(5) .0007(5)
C18 .0440(8) .0445(8) .0410(7) -.0013(7) .0148(6) .0049(6)

loop_
_atom_type_symbol
_atom_type_description
_atom_type_scat_dispersion_real
_atom_type_scat_dispersion_imag
_atom_type_scat_source
C C 0.0033 0.0016 'International Tables Vol C Tables 4.2.6.8 and 6.1.1.4'
H H 0 0 'International Tables Vol C Tables 4.2.6.8 and 6.1.1.4'
N N 0.0061 0.0033 'International Tables Vol C Tables 4.2.6.8 and 6.1.1.4'
O O 0.0106 0.006 'International Tables Vol C Tables 4.2.6.8 and 6.1.1.4'
S S 0.1246 0.1234 'International Tables Vol C Tables 4.2.6.8 and 6.1.1.4'

loop_
_geom_angle_atom_site_label_1
_geom_angle_atom_site_label_2
_geom_angle_atom_site_label_3
_geom_angle
O1 S1 C18 106.37(7)
O1 S1 C11 106.73(8)
C18 S1 C11 90.55(7)
C9 N1 C8 126.74(12)
C9 N1 C1 125.54(12)
C8 N1 C1 107.71(12)
C2 C1 C6 122.19(14)
C2 C1 N1 130.81(14)
C6 C1 N1 106.97(13)
C3 C2 C1 116.96(17)
C2 C3 C4 121.75(19)
C5 C4 C3 120.83(17)
C4 C5 C6 119.14(18)
C1 C6 C5 119.13(16)
C1 C6 C7 107.54(14)
C5 C6 C7 133.32(16)
C8 C7 C6 108.21(15)
C7 C8 N1 109.55(14)
O2 C9 N1 120.83(13)
O2 C9 C10 122.41(13)
N1 C9 C10 116.71(12)
C9 C10 C11 113.14(13)
C12 C11 C10 113.78(12)
C12 C11 S1 105.38(9)
C10 C11 S1 112.53(10)
C13 C12 C17 120.20(13)
C13 C12 C11 125.79(12)
C17 C12 C11 114.01(12)
C14 C13 C12 119.27(14)
C15 C14 C13 120.59(16)
C16 C15 C14 120.25(15)
C15 C16 C17 119.56(14)
C16 C17 C12 120.11(14)
C16 C17 C18 126.49(14)
C12 C17 C18 113.39(13)
C17 C18 S1 107.09(10)
C1 C2 H2 121.8(13)
C3 C2 H2 121.1(13)
C2 C3 H3 117.9(13)
C4 C3 H3 120.4(13)
C3 C4 H4 121.6(15)
C5 C4 H4 117.6(15)
C4 C5 H5 121.6(13)
C6 C5 H5 119.2(13)
C6 C7 H7 126.3(14)
C8 C7 H7 125.4(14)
N1 C8 H8 119.8(12)
C7 C8 H8 130.6(12)
C9 C10 H101 109.7(11)
C9 C10 H102 106.0(11)
C11 C10 H101 109.3(11)
C11 C10 H102 112.1(11)
H101 C10 H102 106.3(16)
C10 C11 H11 108.2(9)
C12 C11 H11 113.0(9)
C12 C13 H13 121.4(11)
C14 C13 H13 119.3(11)
C13 C14 H14 119.2(13)
C15 C14 H14 120.2(13)
C14 C15 H15 117.9(12)
C16 C15 H15 121.9(12)
C15 C16 H16 119.7(12)
C17 C16 H16 120.7(12)
C17 C18 H181 114.6(12)
C17 C18 H182 114.0(13)
H181 C18 H182 108.2(17)

loop_
_geom_bond_atom_site_label_1
_geom_bond_atom_site_label_2
_geom_bond_site_symmetry_2
_geom_bond_distance
_geom_bond_publ_flag
S1 O1 . 1.5007(15) ?
S1 C18 . 1.8217(16) ?
S1 C11 . 1.8516(16) ?
O2 C9 . 1.214(2) ?
N1 C9 . 1.3970(18) ?
N1 C8 . 1.409(2) ?
N1 C1 . 1.4161(18) ?
C1 C2 . 1.394(2) ?
C1 C6 . 1.400(2) ?
C2 C3 . 1.387(2) ?
C3 C4 . 1.392(3) ?
C4 C5 . 1.373(3) ?
C5 C6 . 1.402(2) ?
C6 C7 . 1.439(2) ?
C7 C8 . 1.342(2) ?
C9 C10 . 1.508(2) ?
C10 C11 . 1.5247(19) ?
C11 C12 . 1.5133(19) ?
C12 C13 . 1.392(2) ?
C12 C17 . 1.3978(19) ?
C13 C14 . 1.389(2) ?
C14 C15 . 1.389(2) ?
C15 C16 . 1.389(3) ?
C16 C17 . 1.391(2) ?
C17 C18 . 1.502(2) ?
C2 H2 . .92(2) ?
C3 H3 . 1.00(3) ?
C4 H4 . .93(3) ?
C5 H5 . .97(3) ?
C7 H7 . .94(3) ?
C8 H8 . .935(19) ?
C10 H101 . .96(2) ?
C10 H102 . .960(19) ?
C11 H11 . .970(16) ?
C13 H13 . .982(19) ?
C14 H14 . .91(3) ?
C15 H15 . .93(2) ?
C16 H16 . .97(3) ?
C18 H181 . 1.01(3) ?
C18 H182 . .93(3) ?

loop_
_cod_related_entry_id
_cod_related_entry_database
_cod_related_entry_code
1 ChemSpider 21105640
